data_8102106
loop_
_publ_author_name
'Wang, L.-H.'
'Li, L.-Z.'

_publ_section_title
;
Crystal structure of bis(4-chloro-2-((3-dimethylaminopropylimino)-
methyl)phenolato)thiocyanato-cobalt(III) perchlorate hemihydrate, 
[Co(C~12~H~16~ClN~2~O)(C~12~H~17~ClN~2~O)(NCS)][ClO~4~] &#x00B7; 0.5H~2~O
;
_journal_issue 2
_journal_name_full 'Zeitschrift f\"ur Kristallographie - New Crystal Structures'
_journal_page_first 122
_journal_page_last 124
_journal_volume 222
_journal_year 2007
_chemical_formula_moiety 'C25 H33 Cl2 Co N5 O2 S, Cl O4, 0.5(H2 O)'
_chemical_formula_structural '[Co(C12H16ClN2O)(C12H17ClN2O)(NCS)][ClO4] &#x00B7; 0.5H2O'
_chemical_formula_sum 'C25 H34 Cl3 Co N5 O6.5 S'
_chemical_formula_weight 705.91
_chemical_name_systematic
; 
bis(4-chloro-2-((3-dimethylaminopropylimino)methyl)phenolato)thiocyanato-
cobalt(III) perchlorate hemihydrate
;
_space_group_IT_number 14
_symmetry_cell_setting monoclinic
_symmetry_space_group_name_Hall '-P 2yn'
_symmetry_space_group_name_H-M 'P 1 21/n 1'
_atom_sites_solution_hydrogens geom
_atom_sites_solution_primary direct
_atom_sites_solution_secondary difmap
_audit_creation_method SHELXL-97
_cell_angle_alpha 90.00
_cell_angle_beta 97.770(2)
_cell_angle_gamma 90.00
_cell_formula_units_Z 4
_cell_length_a 8.073(1)
_cell_length_b 33.072(4)
_cell_length_c 13.141(2)
_cell_measurement_reflns_used 3336
_cell_measurement_temperature 298(2)
_cell_measurement_theta_max 24.9
_cell_measurement_theta_min 2.4
_cell_volume 3476.3(8)
_computing_cell_refinement 'Siemens XSCANS'
_computing_data_collection 'Siemens XSCANS'
_computing_data_reduction 'Siemens SHELXTL'
_computing_molecular_graphics 'Siemens SHELXTL'
_computing_publication_material 'Siemens SHELXTL'
_computing_structure_refinement 'SHELXL-97 (Sheldrick, 1997)'
_computing_structure_solution 'SHELXS-97 (Sheldrick, 1997)'
_diffrn_ambient_temperature 298(2)
_diffrn_measured_fraction_theta_full 0.970
_diffrn_measured_fraction_theta_max 0.970
_diffrn_measurement_device_type 'Siemens P4'
_diffrn_measurement_method omega
_diffrn_radiation_monochromator graphite
_diffrn_radiation_source 'fine-focus sealed tube'
_diffrn_radiation_type MoK\a
_diffrn_radiation_wavelength 0.71073
_diffrn_reflns_av_R_equivalents 0.0709
_diffrn_reflns_av_sigmaI/netI 0.0708
_diffrn_reflns_limit_h_max 9
_diffrn_reflns_limit_h_min -9
_diffrn_reflns_limit_k_max 40
_diffrn_reflns_limit_k_min -40
_diffrn_reflns_limit_l_max 15
_diffrn_reflns_limit_l_min -15
_diffrn_reflns_number 24726
_diffrn_reflns_theta_full 25.50
_diffrn_reflns_theta_max 25.50
_diffrn_reflns_theta_min 1.68
_diffrn_standards_number 0
_exptl_absorpt_coefficient_mu 0.828
_exptl_absorpt_correction_T_max 0.8454
_exptl_absorpt_correction_T_min 0.8074
_exptl_absorpt_correction_type empirical
_exptl_crystal_colour red
_exptl_crystal_density_diffrn 1.349
_exptl_crystal_density_method 'not measured'
_exptl_crystal_description block
_exptl_crystal_F_000 1460
_exptl_crystal_size_max 0.27
_exptl_crystal_size_mid 0.23
_exptl_crystal_size_min 0.21
_refine_diff_density_max 0.820
_refine_diff_density_min -0.544
_refine_diff_density_rms 0.089
_refine_ls_extinction_method none
_refine_ls_goodness_of_fit_ref 1.061
_refine_ls_hydrogen_treatment constr
_refine_ls_matrix_type full
_refine_ls_number_parameters 420
_refine_ls_number_reflns 6267
_refine_ls_number_restraints 106
_refine_ls_restrained_S_all 1.073
_refine_ls_R_factor_all 0.1398
_refine_ls_R_factor_gt 0.0950
_refine_ls_shift/su_max 0.000
_refine_ls_shift/su_mean 0.000
_refine_ls_structure_factor_coef Fsqd
_refine_ls_weighting_details 'calc w=1/[\s^2^(Fo^2^)+(0.1092P)^2^+6.0799P] where P=(Fo^2^+2Fc^2^)/3'
_refine_ls_weighting_scheme calc
_refine_ls_wR_factor_gt 0.2179
_refine_ls_wR_factor_ref 0.2445
_reflns_number_gt 4038
_reflns_number_total 6267
_reflns_threshold_expression >2sigma(I)
_cod_data_source_file 1267-1985.cff
_cod_data_source_block wang
_cod_original_sg_symbol_H-M P12(1)/n1
_cod_database_code 8102106

loop_
_symmetry_equiv_pos_as_xyz
'x, y, z'
'-x+1/2, y+1/2, -z+1/2'
'-x, -y, -z'
'x-1/2, -y-1/2, z-1/2'

loop_
_atom_site_label
_atom_site_type_symbol
_atom_site_fract_x
_atom_site_fract_y
_atom_site_fract_z
_atom_site_U_iso_or_equiv
_atom_site_adp_type
_atom_site_occupancy
_atom_site_symmetry_multiplicity
_atom_site_Wyckoff_symbol
_atom_site_calc_flag
_atom_site_refinement_flags
_atom_site_disorder_assembly
_atom_site_disorder_group
Co1 Co 0.55448(10) 0.08534(2) 0.65881(6) 0.0437(3) Uani 1 4 e d . . .
S1 S 0.0563(3) 0.08525(8) 0.4352(2) 0.0936(8) Uani 1 4 e d . . .
Cl1 Cl 0.6197(5) 0.10522(10) 0.12431(17) 0.1254(11) Uani 1 4 e d . . .
Cl2 Cl 0.1022(5) 0.05908(10) 1.0926(2) 0.1274(11) Uani 1 4 e d . . .
Cl3 Cl 0.5621(3) 0.27491(7) 0.3631(2) 0.0876(7) Uani 1 4 e d D . .
O1 O 0.6141(6) 0.12411(13) 0.5657(3) 0.0526(11) Uani 1 4 e d . . .
O2 O 0.4926(6) 0.04608(13) 0.7525(4) 0.0581(12) Uani 1 4 e d . . .
N1 N 0.6438(6) 0.04230(16) 0.5826(4) 0.0502(13) Uani 1 4 e d . . .
N2 N 0.7857(7) 0.08970(16) 0.7480(4) 0.0511(13) Uani 1 4 e d . . .
N3 N 0.4565(6) 0.12988(15) 0.7294(4) 0.0461(12) Uani 1 4 e d . . .
N4 N 0.1222(10) 0.2294(3) 0.5075(6) 0.094(2) Uani 1 4 e d . . .
H4A H 0.1491 0.2178 0.4491 0.113 Uiso 1 4 e calc R . .
N5 N 0.3414(7) 0.07904(16) 0.5776(5) 0.0553(14) Uani 1 4 e d . . .
C1 C 0.6226(8) 0.0796(2) 0.4235(5) 0.0539(17) Uani 1 4 e d . . .
C2 C 0.6077(8) 0.1181(2) 0.4666(5) 0.0496(15) Uani 1 4 e d . . .
C3 C 0.5967(10) 0.1516(2) 0.4031(6) 0.065(2) Uani 1 4 e d . . .
H3 H 0.5895 0.1773 0.4312 0.078 Uiso 1 4 e calc R . .
C4 C 0.5963(11) 0.1475(3) 0.2997(6) 0.077(2) Uani 1 4 e d . . .
H4 H 0.5840 0.1703 0.2579 0.092 Uiso 1 4 e calc R . .
C5 C 0.6138(11) 0.1102(3) 0.2564(6) 0.078(2) Uani 1 4 e d . . .
C6 C 0.6267(10) 0.0756(3) 0.3172(6) 0.071(2) Uani 1 4 e d . . .
H6 H 0.6377 0.0502 0.2881 0.085 Uiso 1 4 e calc R . .
C7 C 0.6535(8) 0.0444(2) 0.4869(6) 0.0560(17) Uani 1 4 e d . . .
H7 H 0.6833 0.0209 0.4551 0.067 Uiso 1 4 e calc R . .
C8 C 0.7117(10) 0.0061(2) 0.6356(6) 0.0654(19) Uani 1 4 e d . . .
H8A H 0.7311 -0.0146 0.5863 0.078 Uiso 1 4 e calc R . .
H8B H 0.6340 -0.0044 0.6793 0.078 Uiso 1 4 e calc R . .
C9 C 0.8750(9) 0.0180(2) 0.6997(6) 0.066(2) Uani 1 4 e d . . .
H9A H 0.9282 -0.0061 0.7311 0.079 Uiso 1 4 e calc R . .
H9B H 0.9490 0.0294 0.6549 0.079 Uiso 1 4 e calc R . .
C10 C 0.8534(10) 0.0482(2) 0.7828(6) 0.067(2) Uani 1 4 e d . . .
H10A H 0.9610 0.0520 0.8244 0.080 Uiso 1 4 e calc R . .
H10B H 0.7786 0.0366 0.8268 0.080 Uiso 1 4 e calc R . .
C11 C 0.7785(10) 0.1127(3) 0.8422(6) 0.070(2) Uani 1 4 e d . . .
H11A H 0.8842 0.1109 0.8853 0.105 Uiso 1 4 e calc R . .
H11B H 0.6923 0.1018 0.8779 0.105 Uiso 1 4 e calc R . .
H11C H 0.7543 0.1405 0.8254 0.105 Uiso 1 4 e calc R . .
C12 C 0.9071(9) 0.1094(3) 0.6919(6) 0.072(2) Uani 1 4 e d . . .
H12A H 0.8738 0.1370 0.6776 0.107 Uiso 1 4 e calc R . .
H12B H 0.9123 0.0954 0.6284 0.107 Uiso 1 4 e calc R . .
H12C H 1.0152 0.1090 0.7326 0.107 Uiso 1 4 e calc R . .
C13 C 0.3452(8) 0.0882(2) 0.8570(5) 0.0542(17) Uani 1 4 e d . . .
C14 C 0.4028(8) 0.0511(2) 0.8272(5) 0.0493(15) Uani 1 4 e d . . .
C15 C 0.3631(10) 0.0163(2) 0.8809(6) 0.068(2) Uani 1 4 e d . . .
H15 H 0.3990 -0.0088 0.8610 0.082 Uiso 1 4 e calc R . .
C16 C 0.2733(10) 0.0187(3) 0.9616(6) 0.069(2) Uani 1 4 e d . . .
H16 H 0.2488 -0.0044 0.9970 0.083 Uiso 1 4 e calc R . .
C17 C 0.2199(10) 0.0561(3) 0.9890(6) 0.077(2) Uani 1 4 e d . . .
C18 C 0.2543(10) 0.0912(2) 0.9405(6) 0.067(2) Uani 1 4 e d . . .
H18 H 0.2186 0.1161 0.9621 0.080 Uiso 1 4 e calc R . .
C19 C 0.3746(8) 0.1256(2) 0.8061(5) 0.0547(17) Uani 1 4 e d . . .
H19 H 0.3299 0.1489 0.8311 0.066 Uiso 1 4 e calc R . .
C20 C 0.4546(10) 0.1717(2) 0.6904(5) 0.0614(19) Uani 1 4 e d . . .
H20A H 0.5555 0.1768 0.6599 0.074 Uiso 1 4 e calc R . .
H20B H 0.4516 0.1905 0.7467 0.074 Uiso 1 4 e calc R . .
C21 C 0.2979(12) 0.1782(2) 0.6082(6) 0.077(2) Uani 1 4 e d . . .
H21A H 0.3150 0.1647 0.5449 0.092 Uiso 1 4 e calc R . .
H21B H 0.2006 0.1663 0.6324 0.092 Uiso 1 4 e calc R . .
C22 C 0.2681(11) 0.2220(2) 0.5882(7) 0.072(2) Uani 1 4 e d . . .
H22A H 0.3673 0.2340 0.5665 0.087 Uiso 1 4 e calc R . .
H22B H 0.2482 0.2352 0.6513 0.087 Uiso 1 4 e calc R . .
C23 C -0.0386(15) 0.2110(4) 0.5254(10) 0.133(5) Uani 1 4 e d . . .
H23A H -0.0664 0.2198 0.5906 0.199 Uiso 1 4 e calc R . .
H23B H -0.0286 0.1821 0.5252 0.199 Uiso 1 4 e calc R . .
H23C H -0.1250 0.2192 0.4719 0.199 Uiso 1 4 e calc R . .
C24 C 0.1060(17) 0.2734(3) 0.4859(10) 0.127(4) Uani 1 4 e d . . .
H24A H 0.0495 0.2861 0.5372 0.191 Uiso 1 4 e calc R . .
H24B H 0.0429 0.2774 0.4194 0.191 Uiso 1 4 e calc R . .
H24C H 0.2152 0.2850 0.4872 0.191 Uiso 1 4 e calc R . .
C25 C 0.2236(8) 0.0824(2) 0.5173(5) 0.0543(17) Uani 1 4 e d . . .
O3 O 0.475(3) 0.2523(7) 0.4246(17) 0.150(12) Uani 0.40(2) 4 e d PDU A 1
O4 O 0.665(3) 0.3026(8) 0.4177(19) 0.212(16) Uani 0.40(2) 4 e d PDU A 1
O5 O 0.450(3) 0.2950(8) 0.2902(15) 0.159(12) Uani 0.40(2) 4 e d PDU A 1
O6 O 0.656(3) 0.2491(7) 0.3099(16) 0.137(10) Uani 0.40(2) 4 e d PDU A 1
O3' O 0.555(2) 0.2567(5) 0.4569(11) 0.127(6) Uani 0.60(2) 4 e d PDU A 2
O4' O 0.553(3) 0.3162(4) 0.3691(17) 0.194(10) Uani 0.60(2) 4 e d PDU A 2
O5' O 0.451(3) 0.2589(8) 0.2864(14) 0.267(15) Uani 0.60(2) 4 e d PDU A 2
O6' O 0.7269(17) 0.2669(6) 0.3398(12) 0.128(6) Uani 0.60(2) 4 e d PDU A 2
O7 O 0.144(3) 0.1785(8) 0.3500(12) 0.224(14) Uani 0.50 4 e d P . .
H7A H 0.2252 0.1620 0.3531 0.269 Uiso 0.50 4 e d PR . .
H7B H 0.0700 0.1788 0.2975 0.269 Uiso 0.50 4 e d PR . .

loop_
_atom_site_aniso_label
_atom_site_aniso_U_11
_atom_site_aniso_U_22
_atom_site_aniso_U_33
_atom_site_aniso_U_23
_atom_site_aniso_U_13
_atom_site_aniso_U_12
Co1 0.0401(5) 0.0397(4) 0.0484(5) -0.0029(4) -0.0042(3) -0.0005(4)
S1 0.0575(13) 0.1144(19) 0.0986(17) -0.0310(14) -0.0264(12) 0.0255(12)
Cl1 0.177(3) 0.151(3) 0.0463(12) -0.0043(14) 0.0091(15) -0.027(2)
Cl2 0.154(3) 0.137(2) 0.106(2) 0.0315(18) 0.073(2) -0.002(2)
Cl3 0.0973(18) 0.0693(13) 0.1025(18) 0.0294(12) 0.0365(14) 0.0048(12)
O1 0.060(3) 0.051(3) 0.045(3) -0.0049(19) -0.001(2) -0.007(2)
O2 0.058(3) 0.045(2) 0.068(3) 0.002(2) -0.001(2) -0.009(2)
N1 0.041(3) 0.051(3) 0.054(4) -0.006(3) -0.008(2) 0.002(2)
N2 0.042(3) 0.053(3) 0.056(3) 0.001(3) -0.001(2) -0.002(2)
N3 0.048(3) 0.049(3) 0.039(3) 0.000(2) -0.002(2) -0.001(2)
N4 0.079(5) 0.128(7) 0.074(5) 0.032(4) 0.005(4) 0.026(5)
N5 0.042(3) 0.054(3) 0.065(4) -0.010(3) -0.006(3) 0.006(2)
C1 0.044(4) 0.069(5) 0.047(4) -0.013(3) 0.000(3) -0.012(3)
C2 0.041(4) 0.065(4) 0.041(4) -0.003(3) -0.002(3) 0.001(3)
C3 0.070(5) 0.067(5) 0.058(5) 0.007(4) 0.007(4) 0.004(4)
C4 0.090(6) 0.084(6) 0.055(5) 0.017(4) 0.000(4) 0.000(5)
C5 0.071(5) 0.114(7) 0.048(4) 0.001(5) 0.002(4) -0.014(5)
C6 0.060(5) 0.096(6) 0.058(5) -0.019(4) 0.009(4) -0.015(4)
C7 0.041(4) 0.055(4) 0.072(5) -0.010(4) 0.006(3) 0.000(3)
C8 0.067(5) 0.053(4) 0.076(5) 0.002(4) 0.010(4) 0.014(4)
C9 0.056(4) 0.059(4) 0.076(5) 0.004(4) -0.011(4) 0.012(3)
C10 0.054(4) 0.067(5) 0.075(5) 0.018(4) -0.011(4) 0.006(4)
C11 0.058(5) 0.088(5) 0.060(5) -0.002(4) -0.009(4) -0.010(4)
C12 0.042(4) 0.090(6) 0.080(5) 0.012(4) -0.002(4) -0.009(4)
C13 0.046(4) 0.066(4) 0.048(4) 0.010(3) -0.004(3) 0.000(3)
C14 0.041(4) 0.058(4) 0.047(4) 0.001(3) 0.000(3) -0.001(3)
C15 0.067(5) 0.058(4) 0.075(5) 0.015(4) -0.006(4) -0.004(4)
C16 0.071(5) 0.078(5) 0.061(5) 0.024(4) 0.013(4) -0.008(4)
C17 0.059(5) 0.113(7) 0.062(5) 0.015(5) 0.014(4) -0.004(5)
C18 0.064(5) 0.077(5) 0.059(5) 0.007(4) 0.005(4) 0.000(4)
C19 0.052(4) 0.051(4) 0.056(4) 0.000(3) -0.008(3) 0.004(3)
C20 0.085(5) 0.045(4) 0.054(4) -0.004(3) 0.009(4) -0.002(4)
C21 0.114(7) 0.056(4) 0.057(5) 0.004(4) -0.001(5) 0.003(4)
C22 0.081(6) 0.053(4) 0.084(5) 0.018(4) 0.016(5) 0.015(4)
C23 0.090(8) 0.164(12) 0.138(10) 0.066(9) -0.004(7) 0.011(8)
C24 0.152(11) 0.088(7) 0.139(10) 0.024(7) 0.008(9) 0.031(7)
C25 0.036(4) 0.061(4) 0.063(4) -0.019(3) 0.000(3) 0.005(3)
O3 0.146(14) 0.150(14) 0.155(14) 0.018(9) 0.026(9) -0.020(9)
O4 0.210(18) 0.208(18) 0.214(18) -0.002(10) 0.014(10) -0.025(10)
O5 0.162(14) 0.154(14) 0.157(14) 0.001(9) 0.010(9) 0.044(9)
O6 0.151(13) 0.131(12) 0.131(12) -0.009(8) 0.032(9) 0.017(9)
O3' 0.128(9) 0.132(9) 0.132(9) 0.019(7) 0.058(7) -0.004(7)
O4' 0.191(13) 0.166(12) 0.223(13) 0.024(9) 0.017(9) 0.008(8)
O5' 0.268(17) 0.269(17) 0.261(17) 0.004(10) 0.026(10) -0.025(10)
O6' 0.112(9) 0.147(10) 0.131(9) 0.023(7) 0.033(7) 0.010(7)
O7 0.184(19) 0.38(3) 0.085(11) -0.120(16) -0.055(12) 0.11(2)

loop_
_atom_type_symbol
_atom_type_description
_atom_type_scat_dispersion_real
_atom_type_scat_dispersion_imag
_atom_type_scat_source
C C 0.0033 0.0016 'International Tables Vol C Tables 4.2.6.8 and 6.1.1.4'
H H 0.0000 0.0000 'International Tables Vol C Tables 4.2.6.8 and 6.1.1.4'
N N 0.0061 0.0033 'International Tables Vol C Tables 4.2.6.8 and 6.1.1.4'
O O 0.0106 0.0060 'International Tables Vol C Tables 4.2.6.8 and 6.1.1.4'
Cl Cl 0.1484 0.1585 'International Tables Vol C Tables 4.2.6.8 and 6.1.1.4'
S S 0.1246 0.1234 'International Tables Vol C Tables 4.2.6.8 and 6.1.1.4'
Co Co 0.3494 0.9721 'International Tables Vol C Tables 4.2.6.8 and 6.1.1.4'

loop_
_geom_angle_atom_site_label_1
_geom_angle_atom_site_label_2
_geom_angle_atom_site_label_3
_geom_angle
_geom_angle_site_symmetry_1
_geom_angle_site_symmetry_3
_geom_angle_publ_flag
O1 Co1 O2 179.6(2) . . y
O1 Co1 N5 90.1(2) . . y
O2 Co1 N5 89.6(2) . . y
O1 Co1 N1 91.1(2) . . y
O2 Co1 N1 89.0(2) . . y
N5 Co1 N1 90.1(2) . . y
O1 Co1 N3 87.2(2) . . y
O2 Co1 N3 92.8(2) . . y
N5 Co1 N3 87.5(2) . . y
N1 Co1 N3 177.0(2) . . y
O1 Co1 N2 91.7(2) . . y
O2 Co1 N2 88.7(2) . . y
N5 Co1 N2 177.7(2) . . y
N1 Co1 N2 88.5(2) . . y
N3 Co1 N2 94.0(2) . . y
O5' Cl3 O3 83.5(13) . . ?
O5' Cl3 O4' 113.4(10) . . ?
O3 Cl3 O4' 118.6(13) . . ?
O5' Cl3 O4 159.7(13) . . ?
O3 Cl3 O4 112.3(11) . . ?
O4' Cl3 O4 48.4(12) . . ?
O5' Cl3 O3' 112.9(9) . . ?
O4' Cl3 O3' 112.0(9) . . ?
O4 Cl3 O3' 85.4(13) . . ?
O5' Cl3 O6 74.8(12) . . ?
O3 Cl3 O6 108.8(10) . . ?
O4' Cl3 O6 132.5(13) . . ?
O4 Cl3 O6 109.8(11) . . ?
O3' Cl3 O6 105.8(12) . . ?
O5' Cl3 O5 51.5(11) . . ?
O3 Cl3 O5 109.5(10) . . ?
O4' Cl3 O5 62.0(10) . . ?
O4 Cl3 O5 109.3(10) . . ?
O3' Cl3 O5 136.2(11) . . ?
O6 Cl3 O5 107.1(10) . . ?
O5' Cl3 O6' 107.9(9) . . ?
O3 Cl3 O6' 126.4(12) . . ?
O4' Cl3 O6' 104.7(8) . . ?
O4 Cl3 O6' 73.8(12) . . ?
O3' Cl3 O6' 105.2(8) . . ?
O5 Cl3 O6' 118.4(11) . . ?
C2 O1 Co1 124.3(4) . . ?
C14 O2 Co1 128.3(4) . . ?
C7 N1 C8 116.6(6) . . ?
C7 N1 Co1 123.3(5) . . ?
C8 N1 Co1 120.0(5) . . ?
C12 N2 C11 107.6(6) . . ?
C12 N2 C10 108.5(6) . . ?
C11 N2 C10 105.5(6) . . ?
C12 N2 Co1 111.2(4) . . ?
C11 N2 Co1 112.3(4) . . ?
C10 N2 Co1 111.5(4) . . ?
C19 N3 C20 113.2(6) . . ?
C19 N3 Co1 124.8(5) . . ?
C20 N3 Co1 121.7(4) . . ?
C23 N4 C24 112.1(9) . . ?
C23 N4 C22 116.4(7) . . ?
C24 N4 C22 109.6(8) . . ?
C23 N4 H4A 106.0 . . ?
C24 N4 H4A 106.0 . . ?
C22 N4 H4A 106.0 . . ?
C25 N5 Co1 165.2(6) . . ?
C2 C1 C6 120.0(7) . . ?
C2 C1 C7 121.3(6) . . ?
C6 C1 C7 118.3(7) . . ?
O1 C2 C3 117.9(6) . . ?
O1 C2 C1 123.0(6) . . ?
C3 C2 C1 119.0(6) . . ?
C4 C3 C2 120.7(7) . . ?
C4 C3 H3 119.6 . . ?
C2 C3 H3 119.6 . . ?
C3 C4 C5 121.0(8) . . ?
C3 C4 H4 119.5 . . ?
C5 C4 H4 119.5 . . ?
C4 C5 C6 120.4(7) . . ?
C4 C5 Cl1 120.9(7) . . ?
C6 C5 Cl1 118.7(8) . . ?
C5 C6 C1 118.7(8) . . ?
C5 C6 H6 120.6 . . ?
C1 C6 H6 120.6 . . ?
N1 C7 C1 126.1(6) . . ?
N1 C7 H7 117.0 . . ?
C1 C7 H7 117.0 . . ?
N1 C8 C9 107.1(6) . . ?
N1 C8 H8A 110.3 . . ?
C9 C8 H8A 110.3 . . ?
N1 C8 H8B 110.3 . . ?
C9 C8 H8B 110.3 . . ?
H8A C8 H8B 108.5 . . ?
C10 C9 C8 113.4(6) . . ?
C10 C9 H9A 108.9 . . ?
C8 C9 H9A 108.9 . . ?
C10 C9 H9B 108.9 . . ?
C8 C9 H9B 108.9 . . ?
H9A C9 H9B 107.7 . . ?
C9 C10 N2 116.8(6) . . ?
C9 C10 H10A 108.1 . . ?
N2 C10 H10A 108.1 . . ?
C9 C10 H10B 108.1 . . ?
N2 C10 H10B 108.1 . . ?
H10A C10 H10B 107.3 . . ?
N2 C11 H11A 109.5 . . ?
N2 C11 H11B 109.5 . . ?
H11A C11 H11B 109.5 . . ?
N2 C11 H11C 109.5 . . ?
H11A C11 H11C 109.5 . . ?
H11B C11 H11C 109.5 . . ?
N2 C12 H12A 109.5 . . ?
N2 C12 H12B 109.5 . . ?
H12A C12 H12B 109.5 . . ?
N2 C12 H12C 109.5 . . ?
H12A C12 H12C 109.5 . . ?
H12B C12 H12C 109.5 . . ?
C14 C13 C18 120.8(7) . . ?
C14 C13 C19 123.1(7) . . ?
C18 C13 C19 116.1(7) . . ?
O2 C14 C13 124.4(6) . . ?
O2 C14 C15 117.4(6) . . ?
C13 C14 C15 118.2(7) . . ?
C16 C15 C14 121.5(8) . . ?
C16 C15 H15 119.2 . . ?
C14 C15 H15 119.2 . . ?
C15 C16 C17 118.3(7) . . ?
C15 C16 H16 120.9 . . ?
C17 C16 H16 120.9 . . ?
C18 C17 C16 123.3(8) . . ?
C18 C17 Cl2 118.5(8) . . ?
C16 C17 Cl2 118.2(7) . . ?
C17 C18 C13 117.8(8) . . ?
C17 C18 H18 121.1 . . ?
C13 C18 H18 121.1 . . ?
N3 C19 C13 126.4(6) . . ?
N3 C19 H19 116.8 . . ?
C13 C19 H19 116.8 . . ?
N3 C20 C21 109.8(6) . . ?
N3 C20 H20A 109.7 . . ?
C21 C20 H20A 109.7 . . ?
N3 C20 H20B 109.7 . . ?
C21 C20 H20B 109.7 . . ?
H20A C20 H20B 108.2 . . ?
C22 C21 C20 110.7(6) . . ?
C22 C21 H21A 109.5 . . ?
C20 C21 H21A 109.5 . . ?
C22 C21 H21B 109.5 . . ?
C20 C21 H21B 109.5 . . ?
H21A C21 H21B 108.1 . . ?
C21 C22 N4 112.2(7) . . ?
C21 C22 H22A 109.2 . . ?
N4 C22 H22A 109.2 . . ?
C21 C22 H22B 109.2 . . ?
N4 C22 H22B 109.2 . . ?
H22A C22 H22B 107.9 . . ?
N4 C23 H23A 109.5 . . ?
N4 C23 H23B 109.5 . . ?
H23A C23 H23B 109.5 . . ?
N4 C23 H23C 109.5 . . ?
H23A C23 H23C 109.5 . . ?
H23B C23 H23C 109.5 . . ?
N4 C24 H24A 109.5 . . ?
N4 C24 H24B 109.5 . . ?
H24A C24 H24B 109.5 . . ?
N4 C24 H24C 109.5 . . ?
H24A C24 H24C 109.5 . . ?
H24B C24 H24C 109.5 . . ?
N5 C25 S1 177.5(7) . . ?
H7A O7 H7B 120.0 . . ?

loop_
_geom_bond_atom_site_label_1
_geom_bond_atom_site_label_2
_geom_bond_distance
_geom_bond_site_symmetry_2
_geom_bond_publ_flag
Co1 O1 1.879(4) . y
Co1 O2 1.902(5) . y
Co1 N5 1.909(6) . y
Co1 N1 1.935(5) . y
Co1 N3 1.963(5) . y
Co1 N2 2.071(5) . y
S1 C25 1.614(7) . ?
Cl1 C5 1.751(8) . ?
Cl2 C17 1.765(8) . ?
Cl3 O5' 1.362(13) . ?
Cl3 O3 1.363(13) . ?
Cl3 O4' 1.371(12) . ?
Cl3 O4 1.372(14) . ?
Cl3 O3' 1.380(10) . ?
Cl3 O6 1.390(13) . ?
Cl3 O5 1.392(13) . ?
Cl3 O6' 1.430(11) . ?
O1 C2 1.311(7) . ?
O2 C14 1.307(8) . ?
N1 C7 1.271(8) . ?
N1 C8 1.455(9) . ?
N2 C12 1.458(9) . ?
N2 C11 1.461(9) . ?
N2 C10 1.524(9) . ?
N3 C19 1.286(8) . ?
N3 C20 1.475(8) . ?
N4 C23 1.481(14) . ?
N4 C24 1.485(13) . ?
N4 C22 1.494(11) . ?
N4 H4A 0.9100 . ?
N5 C25 1.157(8) . ?
C1 C2 1.405(9) . ?
C1 C6 1.408(10) . ?
C1 C7 1.434(10) . ?
C2 C3 1.384(10) . ?
C3 C4 1.366(10) . ?
C3 H3 0.9300 . ?
C4 C5 1.372(12) . ?
C4 H4 0.9300 . ?
C5 C6 1.393(12) . ?
C6 H6 0.9300 . ?
C7 H7 0.9300 . ?
C8 C9 1.518(10) . ?
C8 H8A 0.9700 . ?
C8 H8B 0.9700 . ?
C9 C10 1.508(11) . ?
C9 H9A 0.9700 . ?
C9 H9B 0.9700 . ?
C10 H10A 0.9700 . ?
C10 H10B 0.9700 . ?
C11 H11A 0.9600 . ?
C11 H11B 0.9600 . ?
C11 H11C 0.9600 . ?
C12 H12A 0.9600 . ?
C12 H12B 0.9600 . ?
C12 H12C 0.9600 . ?
C13 C14 1.388(9) . ?
C13 C18 1.403(10) . ?
C13 C19 1.440(9) . ?
C14 C15 1.409(10) . ?
C15 C16 1.365(11) . ?
C15 H15 0.9300 . ?
C16 C17 1.375(12) . ?
C16 H16 0.9300 . ?
C17 C18 1.369(11) . ?
C18 H18 0.9300 . ?
C19 H19 0.9300 . ?
C20 C21 1.563(11) . ?
C20 H20A 0.9700 . ?
C20 H20B 0.9700 . ?
C21 C22 1.488(10) . ?
C21 H21A 0.9700 . ?
C21 H21B 0.9700 . ?
C22 H22A 0.9700 . ?
C22 H22B 0.9700 . ?
C23 H23A 0.9600 . ?
C23 H23B 0.9600 . ?
C23 H23C 0.9600 . ?
C24 H24A 0.9600 . ?
C24 H24B 0.9600 . ?
C24 H24C 0.9600 . ?
O7 H7A 0.8500 . ?
O7 H7B 0.8500 . ?

loop_
_geom_hbond_atom_site_label_D
_geom_hbond_atom_site_label_H
_geom_hbond_atom_site_label_A
_geom_hbond_distance_DH
_geom_hbond_distance_HA
_geom_hbond_distance_DA
_geom_hbond_angle_DHA
_geom_hbond_site_symmetry_A
N4 H4A O7 0.91 1.84 2.692(18) 156 .
